data_4300591
loop_
_publ_author_name
'Kabbour, Houria'
'Cario, Laurent'
'Danot, Michel'
'Meerschaut, Alain'

_publ_section_title
;
Design of a new family of inorganic compounds Ae2F2SnX3
(Ae= Sr, Ba; X = S, Se
;
_journal_name_full 'Inorganic Chemistry'
_journal_paper_doi 10.1021/ic051592v
_journal_year 2006
_chemical_formula_sum 'F2 Se3 Sn Sr2'
_chemical_formula_weight 568.806
_space_group_IT_number 62
_space_group_name_Hall '-P 2ac 2n'
_space_group_name_H-M_alt 'P n m a'
_symmetry_cell_setting orthorhombic
_symmetry_space_group_name_Hall '-P 2ac 2n'
_symmetry_space_group_name_H-M 'P n m a'
_cell_angle_alpha 90.00000
_cell_angle_beta 90.00000
_cell_angle_gamma 90.00000
_cell_length_a 6.10779(10)
_cell_length_b 19.45339(15)
_cell_length_c 6.10511(11)
_cell_volume 725.392(19)
_cod_depositor_comments
;
The following automatic conversions were performed:
'_symmetry_cell_setting' value 'Orthorhombic' changed to 'orthorhombic'
according to '/home/saulius/struct/CIF-dictionaries/cif_core.dic'
dictionary named 'cif_core.dic' version 2.4.1 from 2010-06-29.

Automatic conversion script
Id: cif_fix_enum 1527 2010-12-29 10:47:43Z saulius 
;
_cod_original_formula_sum 'Sr2 F2 Sn Se3'
_cod_database_code 4300591

loop_
_symmetry_equiv_pos_as_xyz
x,y,z
x+1/2,-y+1/2,-z+1/2
-x,y+1/2,-z
-x+1/2,-y,z+1/2
-x,-y,-z
-x+1/2,y+1/2,z+1/2
x,-y+1/2,z
x+1/2,y,-z+1/2

loop_
_atom_site_label
_atom_site_fract_x
_atom_site_fract_y
_atom_site_fract_z
_atom_site_U_iso_or_equiv
_atom_site_occupancy
_atom_site_adp_type
_atom_site_type_symbol
Sr 0.75509(19) 0.06950(4) 0.5029(2) 0.0083(3) 1.00000 Uiso Sr
Sn 0.1492(2) 0.25000 0.5764(2) 0.0279(4) 1.00000 Uiso Sn
Se1 -0.2638(3) 0.25000 1.5024(3) 0.0169(5) 1.00000 Uiso Se
Se2 0.2525(2) 0.13126(4) 0.4930(2) 0.0127(3) 1.00000 Uiso Se
F 0.4938(13) 0.0003(4) 0.2542(11) 0.0074(11) 1.00000 Uiso F
